data_7115354
loop_
_publ_author_name
'Shinaj K. Rajagopal'
'Abbey M. Philip'
'Kalaivanan Nagarajan'
'Mahesh Hariharan'

_publ_section_title
;
 Progressive acylation of pyrene engineers solid state packing and colour
 via C-H...H-C, C-H...O and pi-pi interactions
;
_journal_name_full Chem.Commun.
_journal_page_first 8644
_journal_paper_doi 10.1039/C4cc01897D
_journal_volume 50
_journal_year 2014
_chemical_formula_moiety 'C22 H16 O3'
_chemical_formula_sum 'C22 H16 O3'
_chemical_formula_weight 328.35
_chemical_name_systematic
;
 ?
;
_space_group_IT_number 14
_symmetry_cell_setting monoclinic
_symmetry_space_group_name_Hall '-P 2ybc'
_symmetry_space_group_name_H-M 'P 1 21/c 1'
_atom_sites_solution_hydrogens geom
_atom_sites_solution_primary direct
_atom_sites_solution_secondary difmap
_audit_creation_method SHELXL-97
_cell_angle_alpha 90.00
_cell_angle_beta 96.682(3)
_cell_angle_gamma 90.00
_cell_formula_units_Z 4
_cell_length_a 11.0402(6)
_cell_length_b 20.0564(9)
_cell_length_c 7.2682(4)
_cell_measurement_reflns_used 1917
_cell_measurement_temperature 296(2)
_cell_measurement_theta_max 23.58
_cell_measurement_theta_min 2.75
_cell_volume 1598.44(14)
_computing_cell_refinement 'Bruker SAINT'
_computing_data_collection 'Bruker APEX2'
_computing_data_reduction 'Bruker SAINT'
_computing_molecular_graphics 'Bruker SHELXTL'
_computing_publication_material 'Bruker SHELXTL'
_computing_structure_refinement 'SHELXL-97 (Sheldrick, 2008)'
_computing_structure_solution 'SHELXS-97 (Sheldrick, 2008)'
_diffrn_ambient_temperature 296(2)
_diffrn_measured_fraction_theta_full 1.000
_diffrn_measured_fraction_theta_max 1.000
_diffrn_measurement_device_type 'Bruker APEX-II CCD'
_diffrn_measurement_method '\f and \w scans'
_diffrn_radiation_monochromator graphite
_diffrn_radiation_source 'fine-focus sealed tube'
_diffrn_radiation_type MoK\a
_diffrn_radiation_wavelength 0.71073
_diffrn_reflns_av_R_equivalents 0.0434
_diffrn_reflns_av_sigmaI/netI 0.0449
_diffrn_reflns_limit_h_max 13
_diffrn_reflns_limit_h_min -13
_diffrn_reflns_limit_k_max 22
_diffrn_reflns_limit_k_min -23
_diffrn_reflns_limit_l_max 8
_diffrn_reflns_limit_l_min -8
_diffrn_reflns_number 12353
_diffrn_reflns_theta_full 25.00
_diffrn_reflns_theta_max 25.00
_diffrn_reflns_theta_min 1.86
_diffrn_standards_number 0
_exptl_absorpt_coefficient_mu 0.090
_exptl_absorpt_correction_T_max 0.9910
_exptl_absorpt_correction_T_min 0.9822
_exptl_absorpt_correction_type multi-scan
_exptl_absorpt_process_details SADABS
_exptl_crystal_colour yellow
_exptl_crystal_density_diffrn 1.364
_exptl_crystal_density_meas 1.363
_exptl_crystal_density_method 'not measured'
_exptl_crystal_description block
_exptl_crystal_F_000 688
_exptl_crystal_size_max 0.20
_exptl_crystal_size_mid 0.15
_exptl_crystal_size_min 0.10
_refine_diff_density_max 0.274
_refine_diff_density_min -0.286
_refine_diff_density_rms 0.076
_refine_ls_extinction_method none
_refine_ls_goodness_of_fit_ref 1.061
_refine_ls_hydrogen_treatment constr
_refine_ls_matrix_type full
_refine_ls_number_parameters 226
_refine_ls_number_reflns 2825
_refine_ls_number_restraints 0
_refine_ls_restrained_S_all 1.061
_refine_ls_R_factor_all 0.1276
_refine_ls_R_factor_gt 0.0612
_refine_ls_shift/su_max 0.001
_refine_ls_shift/su_mean 0.000
_refine_ls_structure_factor_coef Fsqd
_refine_ls_weighting_details 'calc w=1/[\s^2^(Fo^2^)+(0.1259P)^2^+0.0567P] where P=(Fo^2^+2Fc^2^)/3'
_refine_ls_weighting_scheme calc
_refine_ls_wR_factor_gt 0.1756
_refine_ls_wR_factor_ref 0.2316
_reflns_number_gt 1479
_reflns_number_total 2825
_reflns_threshold_expression >2\s(I)
_cod_data_source_file c4cc01897d2.cif
_cod_data_source_block amonop
_cod_original_sg_symbol_H-M 'P2(1)/c  '
_cod_database_code 7115354

loop_
_symmetry_equiv_pos_as_xyz
'x, y, z'
'-x, y+1/2, -z+1/2'
'-x, -y, -z'
'x, -y-1/2, z-1/2'

loop_
_atom_site_label
_atom_site_type_symbol
_atom_site_fract_x
_atom_site_fract_y
_atom_site_fract_z
_atom_site_U_iso_or_equiv
_atom_site_adp_type
_atom_site_occupancy
_atom_site_symmetry_multiplicity
_atom_site_calc_flag
_atom_site_refinement_flags
C1 C 0.6544(4) 0.47150(19) 0.1571(5) 0.0775(11) Uani 1 1 d .
H1A H 0.6986 0.5126 0.1746 0.116 Uiso 1 1 calc R
H1B H 0.5943 0.4693 0.2425 0.116 Uiso 1 1 calc R
H1C H 0.6146 0.4694 0.0325 0.116 Uiso 1 1 calc R
C2 C 0.7409(3) 0.41417(17) 0.1909(4) 0.0584(9) Uani 1 1 d .
C3 C 0.6934(3) 0.34424(15) 0.1711(4) 0.0498(8) Uani 1 1 d .
C4 C 0.5712(3) 0.33623(17) 0.1021(4) 0.0558(9) Uani 1 1 d .
H4 H 0.5247 0.3744 0.0742 0.067 Uiso 1 1 calc R
C5 C 0.5146(3) 0.27470(16) 0.0724(4) 0.0503(8) Uani 1 1 d .
C6 C 0.5848(3) 0.21640(15) 0.1076(4) 0.0461(8) Uani 1 1 d .
C7 C 0.7101(3) 0.22235(15) 0.1800(4) 0.0436(8) Uani 1 1 d .
C8 C 0.7644(3) 0.28670(15) 0.2134(4) 0.0464(8) Uani 1 1 d .
C9 C 0.3819(3) 0.2747(2) 0.0068(5) 0.0712(11) Uani 1 1 d .
C10 C 0.3211(4) 0.3382(2) -0.0632(8) 0.1124(18) Uani 1 1 d .
H10A H 0.2362 0.3299 -0.1011 0.169 Uiso 1 1 calc R
H10B H 0.3590 0.3543 -0.1669 0.169 Uiso 1 1 calc R
H10C H 0.3291 0.3710 0.0337 0.169 Uiso 1 1 calc R
C11 C 0.5380(3) 0.15073(16) 0.0709(4) 0.0527(8) Uani 1 1 d .
H11 H 0.4571 0.1460 0.0203 0.063 Uiso 1 1 calc R
C12 C 0.6050(3) 0.09596(16) 0.1059(4) 0.0511(8) Uani 1 1 d .
H12 H 0.5692 0.0545 0.0801 0.061 Uiso 1 1 calc R
C13 C 0.7303(3) 0.09899(15) 0.1817(4) 0.0450(8) Uani 1 1 d .
C14 C 0.7823(3) 0.16362(15) 0.2163(4) 0.0442(8) Uani 1 1 d .
C15 C 0.9065(3) 0.16917(17) 0.2885(4) 0.0514(8) Uani 1 1 d .
C16 C 0.9556(3) 0.23372(19) 0.3281(5) 0.0630(10) Uani 1 1 d .
H16 H 1.0362 0.2375 0.3805 0.076 Uiso 1 1 calc R
C17 C 0.8900(3) 0.28907(18) 0.2927(4) 0.0570(9) Uani 1 1 d .
H17 H 0.9264 0.3303 0.3199 0.068 Uiso 1 1 calc R
C18 C 0.9766(3) 0.11120(19) 0.3167(5) 0.0645(10) Uani 1 1 d .
H18 H 1.0581 0.1147 0.3649 0.077 Uiso 1 1 calc R
C19 C 0.9285(3) 0.04983(17) 0.2753(4) 0.0603(9) Uani 1 1 d .
H19 H 0.9786 0.0125 0.2902 0.072 Uiso 1 1 calc R
C20 C 0.8055(3) 0.04191(16) 0.2111(4) 0.0505(8) Uani 1 1 d .
C21 C 0.7585(3) -0.02702(17) 0.1759(5) 0.0588(9) Uani 1 1 d .
C22 C 0.8404(4) -0.07815(19) 0.1088(6) 0.0929(14) Uani 1 1 d .
H22A H 0.7978 -0.1199 0.0926 0.139 Uiso 1 1 calc R
H22B H 0.9111 -0.0835 0.1978 0.139 Uiso 1 1 calc R
H22C H 0.8652 -0.0641 -0.0075 0.139 Uiso 1 1 calc R
O1 O 0.3198(3) 0.22583(17) 0.0057(6) 0.1344(16) Uani 1 1 d .
O2 O 0.8473(3) 0.42668(13) 0.2323(4) 0.0971(10) Uani 1 1 d .
O3 O 0.6551(2) -0.04250(12) 0.2028(4) 0.0815(9) Uani 1 1 d .

loop_
_atom_site_aniso_label
_atom_site_aniso_U_11
_atom_site_aniso_U_22
_atom_site_aniso_U_33
_atom_site_aniso_U_23
_atom_site_aniso_U_13
_atom_site_aniso_U_12
C1 0.084(3) 0.049(2) 0.100(3) -0.0002(18) 0.013(2) -0.003(2)
C2 0.063(2) 0.051(2) 0.062(2) -0.0013(16) 0.0067(17) -0.0085(19)
C3 0.050(2) 0.046(2) 0.0546(19) -0.0010(14) 0.0096(15) -0.0071(16)
C4 0.053(2) 0.049(2) 0.065(2) -0.0045(15) 0.0056(16) 0.0021(17)
C5 0.0391(18) 0.050(2) 0.061(2) -0.0076(15) 0.0013(14) 0.0008(16)
C6 0.0365(17) 0.049(2) 0.0531(18) -0.0054(14) 0.0046(13) -0.0036(15)
C7 0.0393(17) 0.049(2) 0.0432(16) -0.0051(13) 0.0070(13) -0.0037(15)
C8 0.0420(18) 0.051(2) 0.0464(18) -0.0048(14) 0.0061(14) -0.0049(15)
C9 0.050(2) 0.055(2) 0.105(3) -0.008(2) -0.004(2) 0.002(2)
C10 0.058(3) 0.068(3) 0.202(5) -0.015(3) -0.025(3) 0.017(2)
C11 0.0372(17) 0.055(2) 0.065(2) -0.0104(15) 0.0004(14) -0.0050(16)
C12 0.0420(18) 0.046(2) 0.064(2) -0.0086(15) 0.0005(14) -0.0061(16)
C13 0.0399(17) 0.0479(19) 0.0474(17) -0.0010(14) 0.0054(13) -0.0036(15)
C14 0.0382(17) 0.049(2) 0.0453(17) -0.0020(13) 0.0051(13) -0.0012(15)
C15 0.0374(18) 0.053(2) 0.062(2) -0.0014(15) -0.0016(14) -0.0070(16)
C16 0.042(2) 0.065(3) 0.079(2) 0.0000(18) -0.0070(17) -0.0075(18)
C17 0.045(2) 0.055(2) 0.069(2) -0.0048(17) -0.0011(16) -0.0166(17)
C18 0.0390(19) 0.063(3) 0.088(3) 0.0012(18) -0.0047(17) 0.0016(18)
C19 0.046(2) 0.051(2) 0.083(2) 0.0036(17) 0.0019(17) 0.0058(17)
C20 0.0478(19) 0.051(2) 0.0531(18) -0.0020(15) 0.0059(14) 0.0008(16)
C21 0.050(2) 0.051(2) 0.074(2) -0.0024(16) 0.0024(17) 0.0015(17)
C22 0.075(3) 0.060(3) 0.144(4) -0.028(2) 0.013(3) 0.008(2)
O1 0.0544(19) 0.073(2) 0.266(5) 0.025(2) -0.024(2) -0.0092(17)
O2 0.0669(19) 0.0571(19) 0.162(3) 0.0044(16) -0.0093(18) -0.0210(15)
O3 0.0611(17) 0.0521(17) 0.133(2) -0.0029(14) 0.0167(15) -0.0051(13)

loop_
_atom_type_symbol
_atom_type_description
_atom_type_scat_dispersion_real
_atom_type_scat_dispersion_imag
_atom_type_scat_source
C C 0.0033 0.0016 'International Tables Vol C Tables 4.2.6.8 and 6.1.1.4'
H H 0.0000 0.0000 'International Tables Vol C Tables 4.2.6.8 and 6.1.1.4'
O O 0.0106 0.0060 'International Tables Vol C Tables 4.2.6.8 and 6.1.1.4'

loop_
_geom_angle_atom_site_label_1
_geom_angle_atom_site_label_2
_geom_angle_atom_site_label_3
_geom_angle
C2 C1 H1A 109.5
C2 C1 H1B 109.5
H1A C1 H1B 109.5
C2 C1 H1C 109.5
H1A C1 H1C 109.5
H1B C1 H1C 109.5
O2 C2 C1 117.8(3)
O2 C2 C3 122.6(3)
C1 C2 C3 119.6(3)
C4 C3 C8 118.4(3)
C4 C3 C2 117.1(3)
C8 C3 C2 124.5(3)
C5 C4 C3 123.9(3)
C5 C4 H4 118.0
C3 C4 H4 118.0
C4 C5 C6 118.7(3)
C4 C5 C9 117.3(3)
C6 C5 C9 124.0(3)
C5 C6 C7 119.1(3)
C5 C6 C11 123.4(3)
C7 C6 C11 117.4(3)
C6 C7 C14 119.7(3)
C6 C7 C8 120.5(3)
C14 C7 C8 119.9(3)
C3 C8 C7 119.3(3)
C3 C8 C17 123.1(3)
C7 C8 C17 117.6(3)
O1 C9 C5 123.0(4)
O1 C9 C10 117.4(4)
C5 C9 C10 119.6(3)
C9 C10 H10A 109.5
C9 C10 H10B 109.5
H10A C10 H10B 109.5
C9 C10 H10C 109.5
H10A C10 H10C 109.5
H10B C10 H10C 109.5
C12 C11 C6 122.9(3)
C12 C11 H11 118.5
C6 C11 H11 118.5
C11 C12 C13 122.0(3)
C11 C12 H12 119.0
C13 C12 H12 119.0
C20 C13 C14 119.4(3)
C20 C13 C12 123.2(3)
C14 C13 C12 117.2(3)
C15 C14 C13 119.3(3)
C15 C14 C7 120.0(3)
C13 C14 C7 120.8(3)
C18 C15 C14 119.0(3)
C18 C15 C16 122.5(3)
C14 C15 C16 118.5(3)
C17 C16 C15 122.3(3)
C17 C16 H16 118.9
C15 C16 H16 118.9
C16 C17 C8 121.7(3)
C16 C17 H17 119.1
C8 C17 H17 119.1
C19 C18 C15 121.7(3)
C19 C18 H18 119.2
C15 C18 H18 119.2
C18 C19 C20 121.2(3)
C18 C19 H19 119.4
C20 C19 H19 119.4
C19 C20 C13 119.4(3)
C19 C20 C21 118.1(3)
C13 C20 C21 122.6(3)
O3 C21 C22 119.5(3)
O3 C21 C20 121.5(3)
C22 C21 C20 119.0(3)
C21 C22 H22A 109.5
C21 C22 H22B 109.5
H22A C22 H22B 109.5
C21 C22 H22C 109.5
H22A C22 H22C 109.5
H22B C22 H22C 109.5

loop_
_geom_bond_atom_site_label_1
_geom_bond_atom_site_label_2
_geom_bond_distance
C1 C2 1.497(5)
C1 H1A 0.9600
C1 H1B 0.9600
C1 H1C 0.9600
C2 O2 1.205(4)
C2 C3 1.498(4)
C3 C4 1.393(4)
C3 C8 1.409(4)
C4 C5 1.389(4)
C4 H4 0.9300
C5 C6 1.410(4)
C5 C9 1.487(5)
C6 C7 1.426(4)
C6 C11 1.429(4)
C7 C14 1.429(4)
C7 C8 1.432(4)
C8 C17 1.439(4)
C9 O1 1.195(4)
C9 C10 1.500(5)
C10 H10A 0.9600
C10 H10B 0.9600
C10 H10C 0.9600
C11 C12 1.332(4)
C11 H11 0.9300
C12 C13 1.430(4)
C12 H12 0.9300
C13 C20 1.416(4)
C13 C14 1.428(4)
C14 C15 1.415(4)
C15 C18 1.398(4)
C15 C16 1.420(5)
C16 C17 1.334(5)
C16 H16 0.9300
C17 H17 0.9300
C18 C19 1.360(5)
C18 H18 0.9300
C19 C20 1.393(4)
C19 H19 0.9300
C20 C21 1.488(4)
C21 O3 1.221(4)
C21 C22 1.487(5)
C22 H22A 0.9600
C22 H22B 0.9600
C22 H22C 0.9600

loop_
_geom_torsion_atom_site_label_1
_geom_torsion_atom_site_label_2
_geom_torsion_atom_site_label_3
_geom_torsion_atom_site_label_4
_geom_torsion
O2 C2 C3 C4 -172.8(3)
C1 C2 C3 C4 6.7(4)
O2 C2 C3 C8 5.7(5)
C1 C2 C3 C8 -174.8(3)
C8 C3 C4 C5 0.1(5)
C2 C3 C4 C5 178.7(3)
C3 C4 C5 C6 -2.2(5)
C3 C4 C5 C9 177.0(3)
C4 C5 C6 C7 2.7(4)
C9 C5 C6 C7 -176.6(3)
C4 C5 C6 C11 -175.9(3)
C9 C5 C6 C11 4.9(5)
C5 C6 C7 C14 -180.0(3)
C11 C6 C7 C14 -1.3(4)
C5 C6 C7 C8 -1.1(4)
C11 C6 C7 C8 177.6(2)
C4 C3 C8 C7 1.6(4)
C2 C3 C8 C7 -176.9(3)
C4 C3 C8 C17 -177.3(3)
C2 C3 C8 C17 4.2(5)
C6 C7 C8 C3 -1.1(4)
C14 C7 C8 C3 177.8(3)
C6 C7 C8 C17 177.9(3)
C14 C7 C8 C17 -3.2(4)
C4 C5 C9 O1 -167.3(4)
C6 C5 C9 O1 11.9(6)
C4 C5 C9 C10 13.2(5)
C6 C5 C9 C10 -167.6(3)
C5 C6 C11 C12 -179.6(3)
C7 C6 C11 C12 1.8(5)
C6 C11 C12 C13 -0.6(5)
C11 C12 C13 C20 -176.5(3)
C11 C12 C13 C14 -1.0(4)
C20 C13 C14 C15 -3.3(4)
C12 C13 C14 C15 -179.0(2)
C20 C13 C14 C7 177.1(2)
C12 C13 C14 C7 1.5(4)
C6 C7 C14 C15 -179.8(3)
C8 C7 C14 C15 1.2(4)
C6 C7 C14 C13 -0.3(4)
C8 C7 C14 C13 -179.2(2)
C13 C14 C15 C18 2.7(4)
C7 C14 C15 C18 -177.7(3)
C13 C14 C15 C16 -177.8(3)
C7 C14 C15 C16 1.7(4)
C18 C15 C16 C17 176.7(3)
C14 C15 C16 C17 -2.7(5)
C15 C16 C17 C8 0.7(5)
C3 C8 C17 C16 -178.7(3)
C7 C8 C17 C16 2.3(4)
C14 C15 C18 C19 0.4(5)
C16 C15 C18 C19 -179.0(3)
C15 C18 C19 C20 -3.1(5)
C18 C19 C20 C13 2.4(5)
C18 C19 C20 C21 -177.6(3)
C14 C13 C20 C19 0.8(4)
C12 C13 C20 C19 176.2(3)
C14 C13 C20 C21 -179.2(3)
C12 C13 C20 C21 -3.8(5)
C19 C20 C21 O3 145.9(3)
C13 C20 C21 O3 -34.1(5)
C19 C20 C21 C22 -33.3(5)
C13 C20 C21 C22 146.7(3)
